data_4310090
loop_
_publ_author_name
'Chun-Long Chen'
'Andrea M. Goforth'
'Mark D. Smith'
'Cheng-Yong Su'
'Hans-Conrad zur Loye'

_publ_section_title
;
Non-Interpenetrated Square-Grid Coordination Polymers Synthesized Using an
Extremely Long N,N'-Type Ligand
;
_journal_name_full 'Inorganic Chemistry'
_journal_page_first 8762
_journal_page_last 8769
_journal_paper_doi 10.1021/ic051068o
_journal_volume 44
_journal_year 2005
_chemical_formula_moiety 'C44 H40 Cd N14 O6'
_chemical_formula_sum 'C44 H40 Cd N14 O6'
_chemical_formula_weight 973.30
_chemical_name_systematic
; 
 ? 
;
_space_group_IT_number 2
_symmetry_cell_setting triclinic
_symmetry_space_group_name_Hall '-P 1'
_symmetry_space_group_name_H-M 'P -1'
_atom_sites_solution_hydrogens geom
_atom_sites_solution_primary direct
_atom_sites_solution_secondary difmap
_audit_creation_method SHELXL-97
_cell_angle_alpha 63.1510(10)
_cell_angle_beta 86.9200(10)
_cell_angle_gamma 82.8230(10)
_cell_formula_units_Z 3
_cell_length_a 10.1647(7)
_cell_length_b 20.6265(13)
_cell_length_c 22.0519(15)
_cell_measurement_reflns_used 6407
_cell_measurement_temperature 150(1)
_cell_measurement_theta_max 25.075
_cell_measurement_theta_min 2.260
_cell_volume 4092.7(5)
_computing_cell_refinement 'SAINT+ NT V6.22 (Bruker, 2001)'
_computing_data_collection 'SMART NT V5.625 (Bruker, 1998)'
_computing_data_reduction 'SAINT+ NT V6.22'
_computing_molecular_graphics 'SHELXTL V6.1 (Sheldrick, 2000)'
_computing_publication_material 'SHELXTL V6.1'
_computing_structure_refinement 'SHELXL-97 (Sheldrick, 1997)'
_computing_structure_solution 'SHELXS-97 (Sheldrick, 1990)'
_diffrn_ambient_temperature 150(1)
_diffrn_measured_fraction_theta_full 0.999
_diffrn_measured_fraction_theta_max 0.999
_diffrn_measurement_device_type 'Bruker SMART APEX CCD diffractometer'
_diffrn_measurement_method 'omega scans'
_diffrn_radiation_monochromator graphite
_diffrn_radiation_source 'fine-focus sealed tube'
_diffrn_radiation_type MoK\a
_diffrn_radiation_wavelength 0.71073
_diffrn_reflns_av_R_equivalents 0.0549
_diffrn_reflns_av_sigmaI/netI 0.0818
_diffrn_reflns_limit_h_max 11
_diffrn_reflns_limit_h_min -11
_diffrn_reflns_limit_k_max 23
_diffrn_reflns_limit_k_min -23
_diffrn_reflns_limit_l_max 25
_diffrn_reflns_limit_l_min -25
_diffrn_reflns_number 34160
_diffrn_reflns_theta_full 24.11
_diffrn_reflns_theta_max 24.11
_diffrn_reflns_theta_min 1.03
_diffrn_standards_decay_% 0
_exptl_absorpt_coefficient_mu 0.453
_exptl_absorpt_correction_type none
_exptl_crystal_colour yellow
_exptl_crystal_density_diffrn 1.185
_exptl_crystal_density_method 'not measured'
_exptl_crystal_description plate
_exptl_crystal_F_000 1494
_exptl_crystal_size_max 0.42
_exptl_crystal_size_mid 0.16
_exptl_crystal_size_min 0.06
_refine_diff_density_max 1.162
_refine_diff_density_min -0.496
_refine_diff_density_rms 0.096
_refine_ls_extinction_method none
_refine_ls_goodness_of_fit_ref 0.949
_refine_ls_hydrogen_treatment constr
_refine_ls_matrix_type full
_refine_ls_number_parameters 855
_refine_ls_number_reflns 13031
_refine_ls_number_restraints 0
_refine_ls_restrained_S_all 0.949
_refine_ls_R_factor_all 0.0763
_refine_ls_R_factor_gt 0.0540
_refine_ls_shift/su_max 0.001
_refine_ls_shift/su_mean 0.000
_refine_ls_structure_factor_coef Fsqd
_refine_ls_weighting_details 'calc w=1/[\s^2^(Fo^2^)+(0.0608P)^2^+0.0000P] where P=(Fo^2^+2Fc^2^)/3'
_refine_ls_weighting_scheme calc
_refine_ls_wR_factor_gt 0.1214
_refine_ls_wR_factor_ref 0.1274
_reflns_number_gt 8738
_reflns_number_total 13031
_reflns_threshold_expression >2sigma(I)
_cod_data_source_file ic051068osi20050629_090435_3.cif
_cod_data_source_block Complex2
_cod_depositor_comments
;
The following automatic conversions were performed:
'_symmetry_cell_setting' value 'Triclinic' changed to 'triclinic'
according to '/home/saulius/struct/CIF-dictionaries/cif_core.dic'
dictionary named 'cif_core.dic' version 2.4.1 from 2010-06-29.

Automatic conversion script
Id: cif_fix_enum 1527 2010-12-29 10:47:43Z saulius 
;
_cod_database_code 4310090

loop_
_symmetry_equiv_pos_as_xyz
'x, y, z'
'-x, -y, -z'

loop_
_atom_site_label
_atom_site_type_symbol
_atom_site_fract_x
_atom_site_fract_y
_atom_site_fract_z
_atom_site_U_iso_or_equiv
_atom_site_adp_type
_atom_site_occupancy
_atom_site_symmetry_multiplicity
_atom_site_calc_flag
_atom_site_refinement_flags
_atom_site_disorder_assembly
_atom_site_disorder_group
Cd1 Cd 0.53374(3) -0.223197(17) 0.673678(16) 0.02753(12) Uani 1 1 d . . .
C1 C 0.5166(4) -0.1820(2) 0.5082(2) 0.0269(11) Uani 1 1 d . . .
H1 H 0.5483 -0.2302 0.5153 0.032 Uiso 1 1 calc R . .
C2 C 0.4416(4) -0.0654(2) 0.4579(2) 0.0287(11) Uani 1 1 d . . .
H2 H 0.4112 -0.0174 0.4248 0.034 Uiso 1 1 calc R . .
C3 C 0.4560(4) -0.0876(2) 0.5244(2) 0.0279(11) Uani 1 1 d . . .
H3 H 0.4369 -0.0573 0.5466 0.033 Uiso 1 1 calc R . .
C4 C 0.4778(4) -0.1294(2) 0.3834(2) 0.0307(11) Uani 1 1 d . . .
C5 C 0.5335(6) -0.1891(3) 0.3765(3) 0.0551(17) Uani 1 1 d . . .
H5 H 0.5729 -0.2304 0.4149 0.066 Uiso 1 1 calc R . .
C6 C 0.5339(6) -0.1908(3) 0.3152(3) 0.0555(16) Uani 1 1 d . . .
H6 H 0.5741 -0.2334 0.3123 0.067 Uiso 1 1 calc R . .
C7 C 0.4787(5) -0.1334(3) 0.2577(3) 0.0455(14) Uani 1 1 d . . .
C8 C 0.4218(6) -0.0729(3) 0.2645(3) 0.0615(17) Uani 1 1 d . . .
H8 H 0.3833 -0.0315 0.2259 0.074 Uiso 1 1 calc R . .
C9 C 0.4196(6) -0.0712(3) 0.3270(3) 0.0524(16) Uani 1 1 d . . .
H9 H 0.3775 -0.0294 0.3307 0.063 Uiso 1 1 calc R . .
C10 C 0.4815(6) -0.1376(3) 0.1921(3) 0.0535(15) Uani 1 1 d . . .
C11 C 0.4197(10) -0.0746(5) 0.1315(3) 0.151(5) Uani 1 1 d . . .
H11A H 0.4810 -0.0372 0.1118 0.227 Uiso 1 1 calc R . .
H11B H 0.3375 -0.0540 0.1448 0.227 Uiso 1 1 calc R . .
H11C H 0.3997 -0.0908 0.0979 0.227 Uiso 1 1 calc R . .
C12 C 0.7308(6) -0.2916(4) 0.1798(3) 0.073(2) Uani 1 1 d . . .
H12A H 0.8088 -0.2647 0.1663 0.109 Uiso 1 1 calc R . .
H12B H 0.7540 -0.3400 0.1816 0.109 Uiso 1 1 calc R . .
H12C H 0.7009 -0.2971 0.2247 0.109 Uiso 1 1 calc R . .
C13 C 0.6216(6) -0.2501(4) 0.1288(3) 0.0615(17) Uani 1 1 d . . .
C14 C 0.6142(6) -0.2645(3) 0.0688(3) 0.0598(17) Uani 1 1 d . . .
C15 C 0.7102(6) -0.3121(3) 0.0584(3) 0.0605(17) Uani 1 1 d . . .
H15 H 0.7799 -0.3366 0.0907 0.073 Uiso 1 1 calc R . .
C16 C 0.7073(6) -0.3250(3) 0.0022(3) 0.0537(15) Uani 1 1 d . . .
H16 H 0.7744 -0.3577 -0.0043 0.064 Uiso 1 1 calc R . .
C17 C 0.6057(6) -0.2897(3) -0.0442(3) 0.0539(16) Uani 1 1 d . . .
C18 C 0.5061(7) -0.2455(4) -0.0326(3) 0.093(3) Uani 1 1 d . . .
H18 H 0.4324 -0.2241 -0.0628 0.112 Uiso 1 1 calc R . .
C19 C 0.5133(7) -0.2323(4) 0.0227(3) 0.094(3) Uani 1 1 d . . .
H19 H 0.4458 -0.1997 0.0291 0.113 Uiso 1 1 calc R . .
C20 C 0.5518(5) -0.2544(3) -0.1644(3) 0.0457(14) Uani 1 1 d . . .
H20 H 0.5045 -0.2081 -0.1737 0.055 Uiso 1 1 calc R . .
C21 C 0.6424(6) -0.3483(3) -0.1740(3) 0.0556(16) Uani 1 1 d . . .
H21 H 0.6704 -0.3810 -0.1929 0.067 Uiso 1 1 calc R . .
C22 C 0.6636(6) -0.3623(3) -0.1098(3) 0.0629(18) Uani 1 1 d . . .
H22 H 0.7099 -0.4050 -0.0755 0.075 Uiso 1 1 calc R . .
C23 C 0.3199(4) -0.0967(2) 0.6888(2) 0.0315(11) Uani 1 1 d . A .
H23 H 0.3890 -0.0768 0.6999 0.038 Uiso 1 1 calc R . .
C24 C 0.1235(5) -0.1116(3) 0.6648(3) 0.0443(13) Uani 1 1 d . A .
H24 H 0.0311 -0.1056 0.6562 0.053 Uiso 1 1 calc R . .
C25 C 0.2143(5) -0.1649(3) 0.6644(3) 0.0416(13) Uani 1 1 d . . .
H25 H 0.1954 -0.2032 0.6547 0.050 Uiso 1 1 calc R . .
C26A C 0.1376(5) -0.0017(3) 0.6840(2) 0.0359(12) Uiso 0.60 1 d P A 3
C27A C 0.2192(9) 0.0521(5) 0.6700(4) 0.045(2) Uiso 0.60 1 d P A 3
H27A H 0.3097 0.0457 0.6586 0.054 Uiso 0.60 1 calc PR A 3
C28A C 0.1655(8) 0.1156(5) 0.6729(4) 0.042(2) Uiso 0.60 1 d P A 3
H28A H 0.2210 0.1526 0.6644 0.050 Uiso 0.60 1 calc PR A 3
C29A C 0.0319(5) 0.1267(3) 0.6880(2) 0.0372(12) Uiso 0.60 1 d P A 3
C30A C -0.0493(9) 0.0749(5) 0.6927(5) 0.036(2) Uiso 0.60 1 d P A 3
H30A H -0.1424 0.0847 0.6966 0.043 Uiso 0.60 1 calc PR A 3
C31A C 0.0009(9) 0.0094(5) 0.6918(5) 0.036(2) Uiso 0.60 1 d P A 3
H31A H -0.0552 -0.0261 0.6963 0.043 Uiso 0.60 1 calc PR A 3
C26B C 0.1376(5) -0.0017(3) 0.6840(2) 0.0359(12) Uiso 0.40 1 d P A 4
C27B C 0.2118(14) 0.0246(7) 0.7201(7) 0.050(4) Uiso 0.40 1 d P A 4
H27B H 0.2930 -0.0016 0.7420 0.061 Uiso 0.40 1 calc PR A 4
C28B C 0.1596(13) 0.0919(7) 0.7223(7) 0.051(4) Uiso 0.40 1 d P A 4
H28B H 0.2053 0.1125 0.7447 0.062 Uiso 0.40 1 calc PR A 4
C29B C 0.0319(5) 0.1267(3) 0.6880(2) 0.0372(12) Uiso 0.40 1 d P A 4
C30B C -0.0359(13) 0.0950(7) 0.6656(7) 0.029(3) Uiso 0.40 1 d P A 4
H30B H -0.1239 0.1158 0.6503 0.034 Uiso 0.40 1 calc PR A 4
C31B C 0.0141(12) 0.0306(7) 0.6627(7) 0.030(3) Uiso 0.40 1 d P A 4
H31B H -0.0404 0.0088 0.6452 0.037 Uiso 0.40 1 calc PR A 4
C32 C -0.0201(5) 0.1974(3) 0.6905(3) 0.0406(13) Uani 1 1 d . . .
C33 C -0.1679(5) 0.2202(3) 0.6815(3) 0.0525(15) Uani 1 1 d . A .
H33A H -0.2142 0.1873 0.7217 0.079 Uiso 1 1 calc R . .
H33B H -0.1979 0.2176 0.6412 0.079 Uiso 1 1 calc R . .
H33C H -0.1872 0.2704 0.6756 0.079 Uiso 1 1 calc R . .
C34 C 0.1972(5) 0.3529(2) 0.6300(2) 0.0366(12) Uani 1 1 d . . .
H34A H 0.2053 0.3109 0.6200 0.055 Uiso 1 1 calc R . .
H34B H 0.2755 0.3503 0.6554 0.055 Uiso 1 1 calc R . .
H34C H 0.1906 0.3983 0.5873 0.055 Uiso 1 1 calc R . .
C35 C 0.0741(5) 0.3518(2) 0.6721(2) 0.0303(11) Uani 1 1 d . A .
C36 C 0.0229(4) 0.4203(2) 0.6767(2) 0.0283(11) Uani 1 1 d . . .
C37 C 0.1031(5) 0.4764(2) 0.6585(2) 0.0335(12) Uani 1 1 d . . .
H37 H 0.1922 0.4698 0.6451 0.040 Uiso 1 1 calc R . .
C38 C 0.0545(4) 0.5417(2) 0.6597(2) 0.0303(11) Uani 1 1 d . . .
H38 H 0.1101 0.5795 0.6475 0.036 Uiso 1 1 calc R . .
C39 C -0.0746(4) 0.5515(2) 0.6786(2) 0.0279(11) Uani 1 1 d . . .
C40 C -0.1534(5) 0.4966(2) 0.6977(2) 0.0371(12) Uani 1 1 d . . .
H40 H -0.2416 0.5030 0.7123 0.045 Uiso 1 1 calc R . .
C41 C -0.1058(5) 0.4315(2) 0.6959(2) 0.0383(12) Uani 1 1 d . . .
H41 H -0.1626 0.3942 0.7079 0.046 Uiso 1 1 calc R . .
C42 C -0.2517(4) 0.6514(2) 0.6640(2) 0.0269(11) Uani 1 1 d . . .
H42 H -0.3205 0.6308 0.6535 0.032 Uiso 1 1 calc R . .
C43 C -0.1445(5) 0.7234(2) 0.6840(2) 0.0346(12) Uani 1 1 d . . .
H43 H -0.1245 0.7638 0.6902 0.042 Uiso 1 1 calc R . .
C44 C -0.0565(5) 0.6655(2) 0.6906(2) 0.0359(12) Uani 1 1 d . . .
H44 H 0.0349 0.6580 0.7017 0.043 Uiso 1 1 calc R . .
N1 N 0.5027(3) -0.16123(18) 0.55660(17) 0.0271(9) Uani 1 1 d . . .
N2 N 0.4798(3) -0.12585(18) 0.44662(17) 0.0268(9) Uani 1 1 d . . .
N3 N 0.5355(5) -0.1950(3) 0.1926(2) 0.0648(15) Uani 1 1 d . . .
N4 N 0.5292(5) -0.2015(3) 0.1327(2) 0.0644(15) Uani 1 1 d . . .
N5 N 0.6038(4) -0.3015(2) -0.1038(2) 0.0482(12) Uani 1 1 d . . .
N6 N 0.5738(4) -0.2795(2) -0.20923(19) 0.0399(10) Uani 1 1 d . . .
N7 N 0.3379(4) -0.15622(19) 0.67995(18) 0.0329(9) Uani 1 1 d . . .
N8 N 0.1925(3) -0.06729(19) 0.68028(19) 0.0315(9) Uani 1 1 d . . .
N9 N 0.0626(4) 0.2332(2) 0.6984(2) 0.0439(11) Uani 1 1 d . A .
N10 N 0.0088(4) 0.2972(2) 0.7028(2) 0.0375(10) Uani 1 1 d . . .
N11 N -0.1253(3) 0.61989(18) 0.67794(17) 0.0264(9) Uani 1 1 d . . .
N12 N -0.2674(4) 0.71468(19) 0.66690(17) 0.0290(9) Uani 1 1 d . . .
N20 N 0.3765(4) -0.3416(2) 0.6602(2) 0.0419(11) Uani 1 1 d . . .
O1 O 0.3978(4) -0.31552(18) 0.69932(17) 0.0531(10) Uani 1 1 d . . .
O2 O 0.4605(3) -0.34086(19) 0.61656(17) 0.0462(9) Uani 1 1 d . . .
O3 O 0.2761(4) -0.3685(3) 0.6646(3) 0.1027(19) Uani 1 1 d . . .
N21 N 0.6971(5) -0.1147(2) 0.7079(3) 0.0539(13) Uani 1 1 d . . .
O4 O 0.6368(4) -0.11951(19) 0.66302(18) 0.0514(10) Uani 1 1 d . . .
O5 O 0.6268(5) -0.1015(2) 0.7510(2) 0.0891(15) Uani 1 1 d . . .
O6 O 0.8136(5) -0.1240(3) 0.7134(3) 0.115(2) Uani 1 1 d . . .
Cd2 Cd 0.5000 0.5000 0.5000 0.03045(14) Uani 1 2 d S . .
N13 N 0.7075(4) 0.43542(19) 0.49844(18) 0.0330(10) Uani 1 1 d . B .
C45 C 0.7234(4) 0.3785(2) 0.4852(2) 0.0300(11) Uani 1 1 d . . .
H45 H 0.6558 0.3634 0.4679 0.036 Uiso 1 1 calc R B .
N14 N 0.8489(4) 0.34457(19) 0.49947(18) 0.0306(9) Uani 1 1 d . B .
C46 C 0.9166(5) 0.3835(2) 0.5215(2) 0.0371(12) Uani 1 1 d . . .
H46 H 1.0073 0.3739 0.5344 0.044 Uiso 1 1 calc R B .
C47 C 0.8283(5) 0.4383(2) 0.5211(2) 0.0351(12) Uani 1 1 d . B .
H47 H 0.8474 0.4738 0.5347 0.042 Uiso 1 1 calc R . .
C48 C 0.8987(4) 0.2780(2) 0.4957(2) 0.0299(11) Uani 1 1 d . . .
C49 C 0.8144(5) 0.2294(2) 0.4996(3) 0.0406(13) Uani 1 1 d . B .
H49 H 0.7214 0.2404 0.5029 0.049 Uiso 1 1 calc R . .
C50 C 0.8652(4) 0.1641(2) 0.4988(3) 0.0402(13) Uani 1 1 d . . .
H50 H 0.8063 0.1309 0.5005 0.048 Uiso 1 1 calc R B .
C51 C 1.0019(4) 0.1465(2) 0.4956(2) 0.0293(11) Uani 1 1 d . B .
C52 C 1.0843(5) 0.1974(2) 0.4900(2) 0.0352(12) Uani 1 1 d . . .
H52 H 1.1773 0.1872 0.4863 0.042 Uiso 1 1 calc R B .
C53 C 1.0335(4) 0.2631(2) 0.4896(2) 0.0346(12) Uani 1 1 d . B .
H53 H 1.0914 0.2978 0.4852 0.042 Uiso 1 1 calc R . .
C54 C 1.0569(4) 0.0755(2) 0.4969(2) 0.0289(11) Uani 1 1 d . . .
C55 C 1.2028(5) 0.0590(3) 0.4954(3) 0.0473(14) Uani 1 1 d . B .
H55A H 1.2252 0.0078 0.5048 0.071 Uiso 1 1 calc R . .
H55B H 1.2434 0.0677 0.5300 0.071 Uiso 1 1 calc R . .
H55C H 1.2363 0.0908 0.4505 0.071 Uiso 1 1 calc R . .
N15 N 0.9720(4) 0.03363(19) 0.49947(19) 0.0333(10) Uani 1 1 d . . .
N16A N 0.5106(4) 0.4410(2) 0.61501(18) 0.0334(9) Uiso 0.609(6) 1 d P B 1
C56A C 0.4967(11) 0.4620(7) 0.6638(7) 0.035(4) Uiso 0.609(6) 1 d P B 1
H56A H 0.4610 0.5100 0.6557 0.042 Uiso 0.609(6) 1 calc PR B 1
N17A N 0.5376(9) 0.4092(5) 0.7268(4) 0.040(3) Uiso 0.609(6) 1 d P B 1
C57A C 0.5650(18) 0.3494(10) 0.7188(9) 0.053(7) Uiso 0.609(6) 1 d P B 1
H57A H 0.5921 0.3020 0.7540 0.064 Uiso 0.609(6) 1 calc PR B 1
C58A C 0.5493(11) 0.3650(6) 0.6556(6) 0.031(4) Uiso 0.609(6) 1 d P B 1
H58A H 0.5621 0.3300 0.6384 0.037 Uiso 0.609(6) 1 calc PR B 1
C59A C 0.5430(11) 0.4203(5) 0.7866(5) 0.045(3) Uiso 0.609(6) 1 d P B 1
C60A C 0.4616(10) 0.4732(5) 0.7932(5) 0.054(3) Uiso 0.609(6) 1 d P B 1
H60A H 0.3975 0.5036 0.7593 0.065 Uiso 0.609(6) 1 calc PR B 1
C61A C 0.4754(16) 0.4824(8) 0.8553(7) 0.067(4) Uiso 0.609(6) 1 d P B 1
H61A H 0.4233 0.5201 0.8622 0.080 Uiso 0.609(6) 1 calc PR B 1
C62A C 0.5646(15) 0.4355(8) 0.9008(7) 0.068(4) Uiso 0.609(6) 1 d P B 1
C63A C 0.6426(10) 0.3828(6) 0.8952(5) 0.067(3) Uiso 0.609(6) 1 d P B 1
H63A H 0.7047 0.3519 0.9299 0.081 Uiso 0.609(6) 1 calc PR B 1
C64A C 0.6318(9) 0.3732(5) 0.8361(5) 0.053(3) Uiso 0.609(6) 1 d P B 1
H64A H 0.6851 0.3349 0.8308 0.064 Uiso 0.609(6) 1 calc PR B 1
C65A C 0.5730(11) 0.4474(6) 0.9672(5) 0.068(3) Uiso 0.609(6) 1 d P B 1
C66A C 0.6740(12) 0.3978(7) 1.0173(6) 0.098(4) Uiso 0.609(6) 1 d P B 1
H66A H 0.7618 0.4135 1.0012 0.148 Uiso 0.609(6) 1 calc PR B 1
H66B H 0.6723 0.3479 1.0231 0.148 Uiso 0.609(6) 1 calc PR B 1
H66C H 0.6554 0.3989 1.0609 0.148 Uiso 0.609(6) 1 calc PR B 1
N18A N 0.4805(10) 0.4977(5) 0.9698(5) 0.048(3) Uiso 0.609(6) 1 d P . 1
N16B N 0.5106(4) 0.4410(2) 0.61501(18) 0.0334(9) Uiso 0.391(6) 1 d P B 2
C56B C 0.4882(16) 0.4803(9) 0.6487(8) 0.026(5) Uiso 0.391(6) 1 d P B 2
H56B H 0.4623 0.5314 0.6309 0.031 Uiso 0.391(6) 1 calc PR B 2
N17B N 0.5109(10) 0.4305(6) 0.7154(6) 0.012(3) Uiso 0.391(6) 1 d P B 2
C57B C 0.574(2) 0.3600(14) 0.7187(11) 0.026(7) Uiso 0.391(6) 1 d P B 2
H57B H 0.6065 0.3162 0.7567 0.031 Uiso 0.391(6) 1 calc PR B 2
C58B C 0.5705(16) 0.3768(9) 0.6488(9) 0.022(5) Uiso 0.391(6) 1 d P B 2
H58B H 0.6073 0.3452 0.6300 0.026 Uiso 0.391(6) 1 calc PR B 2
C59B C 0.4894(14) 0.4454(7) 0.7719(6) 0.030(3) Uiso 0.391(6) 1 d P B 2
C60B C 0.3774(12) 0.4952(6) 0.7696(6) 0.028(3) Uiso 0.391(6) 1 d P B 2
H60B H 0.3156 0.5123 0.7333 0.033 Uiso 0.391(6) 1 calc PR B 2
C61B C 0.3564(13) 0.5191(7) 0.8181(6) 0.043(4) Uiso 0.391(6) 1 d P B 2
H61B H 0.2820 0.5530 0.8157 0.052 Uiso 0.391(6) 1 calc PR B 2
C62B C 0.443(2) 0.4937(11) 0.8687(10) 0.062(6) Uiso 0.391(6) 1 d P B 2
C63B C 0.550(3) 0.4474(15) 0.8758(14) 0.076(7) Uiso 0.391(6) 1 d P B 2
H63B H 0.6075 0.4319 0.9135 0.091 Uiso 0.391(6) 1 calc PR B 2
C64B C 0.5790(15) 0.4201(8) 0.8244(8) 0.052(4) Uiso 0.391(6) 1 d P B 2
H64B H 0.6552 0.3870 0.8274 0.062 Uiso 0.391(6) 1 calc PR B 2
C65B C 0.4279(17) 0.5219(9) 0.9242(9) 0.066(5) Uiso 0.391(6) 1 d P B 2
C66B C 0.3311(18) 0.5895(9) 0.9062(9) 0.087(6) Uiso 0.391(6) 1 d P B 2
H66D H 0.2675 0.5809 0.9433 0.130 Uiso 0.391(6) 1 calc PR B 2
H66E H 0.2837 0.6008 0.8644 0.130 Uiso 0.391(6) 1 calc PR B 2
H66F H 0.3792 0.6306 0.8991 0.130 Uiso 0.391(6) 1 calc PR B 2
N18B N 0.5238(15) 0.4818(8) 0.9772(7) 0.041(4) Uiso 0.391(6) 1 d P . 2
N22 N 0.3455(4) 0.3800(2) 0.4831(2) 0.0382(10) Uani 1 1 d . B 2
O7 O 0.4334(4) 0.3850(2) 0.51425(19) 0.0597(11) Uani 1 1 d . B 2
O8 O 0.2809(5) 0.4371(2) 0.4408(3) 0.1040(18) Uani 1 1 d . B 2
O9 O 0.3071(3) 0.32258(18) 0.49154(16) 0.0413(8) Uani 1 1 d . B 2

loop_
_atom_site_aniso_label
_atom_site_aniso_U_11
_atom_site_aniso_U_22
_atom_site_aniso_U_33
_atom_site_aniso_U_23
_atom_site_aniso_U_13
_atom_site_aniso_U_12
Cd1 0.0308(2) 0.0265(2) 0.0299(2) -0.01911(16) -0.00351(15) 0.00817(15)
C1 0.026(3) 0.026(3) 0.037(3) -0.022(2) -0.003(2) 0.001(2)
C2 0.034(3) 0.020(2) 0.039(3) -0.021(2) -0.007(2) 0.006(2)
C3 0.025(3) 0.025(3) 0.041(3) -0.023(2) -0.006(2) 0.006(2)
C4 0.034(3) 0.033(3) 0.035(3) -0.025(2) -0.007(2) 0.001(2)
C5 0.076(4) 0.052(3) 0.038(3) -0.029(3) -0.023(3) 0.033(3)
C6 0.077(4) 0.050(3) 0.042(3) -0.029(3) -0.021(3) 0.026(3)
C7 0.049(3) 0.052(3) 0.042(3) -0.030(3) -0.012(3) 0.011(3)
C8 0.083(5) 0.058(4) 0.043(3) -0.026(3) -0.030(3) 0.020(3)
C9 0.073(4) 0.043(3) 0.043(3) -0.025(3) -0.017(3) 0.021(3)
C10 0.060(4) 0.062(4) 0.046(3) -0.034(3) -0.021(3) 0.014(3)
C11 0.246(11) 0.163(8) 0.063(5) -0.091(6) -0.072(6) 0.101(8)
C12 0.070(4) 0.115(6) 0.055(4) -0.061(4) -0.012(3) 0.013(4)
C13 0.069(4) 0.086(5) 0.038(3) -0.036(3) -0.011(3) 0.000(4)
C14 0.077(4) 0.076(4) 0.040(3) -0.041(3) -0.005(3) 0.005(4)
C15 0.072(4) 0.073(4) 0.039(3) -0.030(3) -0.008(3) 0.006(3)
C16 0.062(4) 0.067(4) 0.037(3) -0.031(3) -0.004(3) 0.005(3)
C17 0.073(4) 0.062(4) 0.031(3) -0.028(3) -0.007(3) 0.006(3)
C18 0.108(6) 0.120(6) 0.073(5) -0.076(5) -0.047(4) 0.062(5)
C19 0.090(5) 0.145(7) 0.067(5) -0.080(5) -0.033(4) 0.060(5)
C20 0.046(3) 0.054(3) 0.041(3) -0.028(3) -0.008(3) 0.009(3)
C21 0.096(5) 0.036(3) 0.037(3) -0.019(3) -0.006(3) 0.003(3)
C22 0.102(5) 0.049(4) 0.036(3) -0.020(3) -0.015(3) 0.011(3)
C23 0.027(3) 0.033(3) 0.041(3) -0.024(2) 0.004(2) 0.002(2)
C24 0.027(3) 0.044(3) 0.071(4) -0.034(3) -0.002(3) 0.000(2)
C25 0.039(3) 0.038(3) 0.060(4) -0.033(3) -0.003(3) -0.004(2)
C32 0.036(3) 0.034(3) 0.050(3) -0.021(3) 0.009(3) 0.005(2)
C33 0.044(3) 0.051(3) 0.077(4) -0.045(3) -0.005(3) 0.010(3)
C34 0.042(3) 0.032(3) 0.043(3) -0.027(2) -0.002(2) 0.007(2)
C35 0.031(3) 0.027(3) 0.036(3) -0.019(2) -0.008(2) 0.009(2)
C36 0.033(3) 0.026(2) 0.031(3) -0.018(2) -0.004(2) 0.003(2)
C37 0.025(3) 0.038(3) 0.045(3) -0.027(3) -0.003(2) 0.006(2)
C38 0.025(3) 0.034(3) 0.043(3) -0.026(2) 0.002(2) -0.006(2)
C39 0.028(3) 0.027(3) 0.031(3) -0.018(2) -0.005(2) 0.006(2)
C40 0.024(3) 0.039(3) 0.058(3) -0.031(3) 0.008(2) 0.000(2)
C41 0.037(3) 0.028(3) 0.057(3) -0.025(3) 0.008(3) -0.005(2)
C42 0.024(3) 0.033(3) 0.028(3) -0.019(2) -0.003(2) 0.003(2)
C43 0.035(3) 0.029(3) 0.048(3) -0.025(2) -0.003(2) -0.002(2)
C44 0.028(3) 0.038(3) 0.052(3) -0.029(3) -0.007(2) -0.002(2)
N1 0.028(2) 0.025(2) 0.033(2) -0.0191(19) -0.0058(17) 0.0057(17)
N2 0.030(2) 0.023(2) 0.030(2) -0.0164(19) -0.0059(18) 0.0086(17)
N3 0.099(4) 0.068(3) 0.035(3) -0.034(3) -0.016(3) 0.017(3)
N4 0.091(4) 0.071(3) 0.042(3) -0.040(3) -0.015(3) 0.018(3)
N5 0.058(3) 0.058(3) 0.037(3) -0.031(2) -0.010(2) 0.011(2)
N6 0.047(3) 0.048(3) 0.033(2) -0.028(2) -0.004(2) 0.004(2)
N7 0.038(2) 0.029(2) 0.040(2) -0.023(2) 0.0017(19) -0.0012(18)
N8 0.023(2) 0.028(2) 0.051(3) -0.026(2) 0.0004(19) 0.0022(17)
N9 0.038(3) 0.036(2) 0.072(3) -0.037(2) 0.008(2) -0.004(2)
N10 0.038(2) 0.028(2) 0.053(3) -0.027(2) 0.000(2) 0.009(2)
N11 0.025(2) 0.026(2) 0.035(2) -0.0211(18) -0.0042(17) 0.0044(17)
N12 0.034(2) 0.027(2) 0.030(2) -0.0175(18) -0.0054(18) 0.0034(18)
N20 0.042(3) 0.043(3) 0.053(3) -0.033(2) -0.005(2) -0.001(2)
O1 0.081(3) 0.042(2) 0.050(2) -0.032(2) 0.000(2) -0.007(2)
O2 0.036(2) 0.066(2) 0.050(2) -0.038(2) -0.0011(18) -0.0013(18)
O3 0.057(3) 0.188(5) 0.126(4) -0.113(4) 0.033(3) -0.075(3)
N21 0.046(3) 0.042(3) 0.092(4) -0.047(3) -0.011(3) 0.003(2)
O4 0.064(3) 0.047(2) 0.049(2) -0.022(2) -0.011(2) -0.0201(19)
O5 0.126(4) 0.067(3) 0.091(3) -0.053(3) 0.016(3) -0.004(3)
O6 0.042(3) 0.170(5) 0.174(6) -0.110(5) -0.007(3) -0.020(3)
Cd2 0.0361(3) 0.0265(3) 0.0354(3) -0.0216(2) -0.0090(2) 0.0077(2)
N13 0.038(2) 0.029(2) 0.040(2) -0.024(2) -0.008(2) 0.0062(18)
C45 0.026(3) 0.032(3) 0.041(3) -0.025(2) -0.006(2) 0.000(2)
N14 0.026(2) 0.031(2) 0.042(2) -0.023(2) -0.0092(18) 0.0021(18)
C46 0.028(3) 0.038(3) 0.056(3) -0.030(3) -0.016(2) 0.001(2)
C47 0.035(3) 0.034(3) 0.045(3) -0.026(3) -0.014(2) 0.004(2)
C48 0.029(3) 0.027(3) 0.042(3) -0.024(2) -0.002(2) 0.000(2)
C49 0.019(3) 0.038(3) 0.078(4) -0.038(3) -0.006(2) 0.005(2)
C50 0.024(3) 0.033(3) 0.077(4) -0.038(3) 0.000(3) -0.002(2)
C51 0.021(3) 0.029(3) 0.038(3) -0.017(2) -0.001(2) 0.004(2)
C52 0.022(3) 0.033(3) 0.051(3) -0.020(3) 0.006(2) 0.000(2)
C53 0.026(3) 0.033(3) 0.049(3) -0.022(3) -0.001(2) -0.001(2)
C54 0.027(3) 0.029(3) 0.034(3) -0.018(2) -0.001(2) 0.004(2)
C55 0.033(3) 0.038(3) 0.082(4) -0.039(3) 0.002(3) 0.004(2)
N15 0.031(2) 0.028(2) 0.048(3) -0.026(2) -0.0069(19) 0.0100(18)
N22 0.041(3) 0.042(3) 0.041(3) -0.028(2) -0.003(2) 0.002(2)
O7 0.047(2) 0.098(3) 0.059(3) -0.054(3) 0.002(2) -0.022(2)
O8 0.140(5) 0.056(3) 0.113(4) -0.042(3) -0.048(4) 0.031(3)
O9 0.041(2) 0.042(2) 0.055(2) -0.0326(19) 0.0010(17) -0.0124(17)

loop_
_atom_type_symbol
_atom_type_description
_atom_type_scat_dispersion_real
_atom_type_scat_dispersion_imag
_atom_type_scat_source
C C 0.0033 0.0016 'International Tables Vol C Tables 4.2.6.8 and 6.1.1.4'
H H 0.0000 0.0000 'International Tables Vol C Tables 4.2.6.8 and 6.1.1.4'
N N 0.0061 0.0033 'International Tables Vol C Tables 4.2.6.8 and 6.1.1.4'
O O 0.0106 0.0060 'International Tables Vol C Tables 4.2.6.8 and 6.1.1.4'
Cd Cd -0.8075 1.2024 'International Tables Vol C Tables 4.2.6.8 and 6.1.1.4'

loop_
_geom_angle_atom_site_label_1
_geom_angle_atom_site_label_2
_geom_angle_atom_site_label_3
_geom_angle
_geom_angle_site_symmetry_1
_geom_angle_site_symmetry_3
_geom_angle_publ_flag
N12 Cd1 N7 177.48(13) 1_645 . ?
N12 Cd1 N1 94.16(12) 1_645 . ?
N7 Cd1 N1 85.65(12) . . ?
N12 Cd1 O1 98.84(12) 1_645 . ?
N7 Cd1 O1 83.67(13) . . ?
N1 Cd1 O1 99.27(12) . . ?
N12 Cd1 N6 85.40(13) 1_645 1_556 ?
N7 Cd1 N6 94.62(13) . 1_556 ?
N1 Cd1 N6 176.16(13) . 1_556 ?
O1 Cd1 N6 84.57(13) . 1_556 ?
N12 Cd1 O4 92.67(13) 1_645 . ?
N7 Cd1 O4 84.80(13) . . ?
N1 Cd1 O4 86.70(12) . . ?
O1 Cd1 O4 166.56(12) . . ?
N6 Cd1 O4 89.50(13) 1_556 . ?
N1 C1 N2 111.5(4) . . ?
N1 C1 H1 124.2 . . ?
N2 C1 H1 124.2 . . ?
C3 C2 N2 106.6(4) . . ?
C3 C2 H2 126.7 . . ?
N2 C2 H2 126.7 . . ?
C2 C3 N1 110.3(3) . . ?
C2 C3 H3 124.8 . . ?
N1 C3 H3 124.8 . . ?
C5 C4 C9 117.9(4) . . ?
C5 C4 N2 121.9(4) . . ?
C9 C4 N2 120.2(4) . . ?
C4 C5 C6 121.1(5) . . ?
C4 C5 H5 119.5 . . ?
C6 C5 H5 119.5 . . ?
C5 C6 C7 122.7(5) . . ?
C5 C6 H6 118.7 . . ?
C7 C6 H6 118.7 . . ?
C6 C7 C8 116.4(4) . . ?
C6 C7 C10 120.8(5) . . ?
C8 C7 C10 122.8(5) . . ?
C7 C8 C9 121.2(5) . . ?
C7 C8 H8 119.4 . . ?
C9 C8 H8 119.4 . . ?
C4 C9 C8 120.7(4) . . ?
C4 C9 H9 119.6 . . ?
C8 C9 H9 119.6 . . ?
N3 C10 C11 124.5(5) . . ?
N3 C10 C7 116.6(5) . . ?
C11 C10 C7 118.9(5) . . ?
C10 C11 H11A 109.5 . . ?
C10 C11 H11B 109.5 . . ?
H11A C11 H11B 109.5 . . ?
C10 C11 H11C 109.5 . . ?
H11A C11 H11C 109.5 . . ?
H11B C11 H11C 109.5 . . ?
C13 C12 H12A 109.5 . . ?
C13 C12 H12B 109.5 . . ?
H12A C12 H12B 109.5 . . ?
C13 C12 H12C 109.5 . . ?
H12A C12 H12C 109.5 . . ?
H12B C12 H12C 109.5 . . ?
N4 C13 C14 116.1(5) . . ?
N4 C13 C12 125.2(5) . . ?
C14 C13 C12 118.7(5) . . ?
C19 C14 C15 117.6(5) . . ?
C19 C14 C13 121.9(5) . . ?
C15 C14 C13 120.5(5) . . ?
C16 C15 C14 121.6(5) . . ?
C16 C15 H15 119.2 . . ?
C14 C15 H15 119.2 . . ?
C17 C16 C15 119.0(5) . . ?
C17 C16 H16 120.5 . . ?
C15 C16 H16 120.5 . . ?
C18 C17 C16 120.0(5) . . ?
C18 C17 N5 120.7(5) . . ?
C16 C17 N5 119.3(5) . . ?
C17 C18 C19 119.6(6) . . ?
C17 C18 H18 120.2 . . ?
C19 C18 H18 120.2 . . ?
C14 C19 C18 122.1(6) . . ?
C14 C19 H19 119.0 . . ?
C18 C19 H19 119.0 . . ?
N6 C20 N5 111.9(4) . . ?
N6 C20 H20 124.0 . . ?
N5 C20 H20 124.0 . . ?
C22 C21 N6 110.5(4) . . ?
C22 C21 H21 124.7 . . ?
N6 C21 H21 124.7 . . ?
C21 C22 N5 105.4(5) . . ?
C21 C22 H22 127.3 . . ?
N5 C22 H22 127.3 . . ?
N7 C23 N8 112.2(4) . . ?
N7 C23 H23 123.9 . . ?
N8 C23 H23 123.9 . . ?
C25 C24 N8 105.8(4) . . ?
C25 C24 H24 127.1 . . ?
N8 C24 H24 127.1 . . ?
C24 C25 N7 110.7(4) . . ?
C24 C25 H25 124.6 . . ?
N7 C25 H25 124.6 . . ?
C27A C26A C31A 122.6(6) . . ?
C27A C26A N8 118.4(5) . . ?
C31A C26A N8 118.4(5) . . ?
C26A C27A C28A 118.2(8) . . ?
C26A C27A H27A 120.9 . . ?
C28A C27A H27A 120.9 . . ?
C27A C28A C29A 121.7(8) . . ?
C27A C28A H28A 119.1 . . ?
C29A C28A H28A 119.1 . . ?
C30A C29A C28A 117.3(6) . . ?
C30A C29A C32 123.4(5) . . ?
C28A C29A C32 119.0(5) . . ?
C31A C30A C29A 122.5(8) . . ?
C31A C30A H30A 118.8 . . ?
C29A C30A H30A 118.8 . . ?
C30A C31A C26A 116.8(8) . . ?
C30A C31A H31A 121.6 . . ?
C26A C31A H31A 121.6 . . ?
C28B C27B H27B 120.9 . . ?
C27B C28B H28B 121.9 . . ?
C31B C30B H30B 119.0 . . ?
C30B C31B H31B 119.0 . . ?
N9 C32 C29A 117.6(4) . . ?
N9 C32 C33 125.2(4) . . ?
C29A C32 C33 117.2(4) . . ?
C32 C33 H33A 109.5 . . ?
C32 C33 H33B 109.5 . . ?
H33A C33 H33B 109.5 . . ?
C32 C33 H33C 109.5 . . ?
H33A C33 H33C 109.5 . . ?
H33B C33 H33C 109.5 . . ?
C35 C34 H34A 109.5 . . ?
C35 C34 H34B 109.5 . . ?
H34A C34 H34B 109.5 . . ?
C35 C34 H34C 109.5 . . ?
H34A C34 H34C 109.5 . . ?
H34B C34 H34C 109.5 . . ?
N10 C35 C36 117.1(4) . . ?
N10 C35 C34 125.0(4) . . ?
C36 C35 C34 117.9(4) . . ?
C41 C36 C37 118.2(4) . . ?
C41 C36 C35 121.3(4) . . ?
C37 C36 C35 120.4(4) . . ?
C38 C37 C36 120.9(4) . . ?
C38 C37 H37 119.6 . . ?
C36 C37 H37 119.6 . . ?
C39 C38 C37 119.7(4) . . ?
C39 C38 H38 120.2 . . ?
C37 C38 H38 120.2 . . ?
C40 C39 C38 120.1(4) . . ?
C40 C39 N11 120.5(4) . . ?
C38 C39 N11 119.4(4) . . ?
C39 C40 C41 120.5(4) . . ?
C39 C40 H40 119.7 . . ?
C41 C40 H40 119.7 . . ?
C36 C41 C40 120.6(4) . . ?
C36 C41 H41 119.7 . . ?
C40 C41 H41 119.7 . . ?
N12 C42 N11 111.2(4) . . ?
N12 C42 H42 124.4 . . ?
N11 C42 H42 124.4 . . ?
C44 C43 N12 109.6(4) . . ?
C44 C43 H43 125.2 . . ?
N12 C43 H43 125.2 . . ?
C43 C44 N11 106.5(4) . . ?
C43 C44 H44 126.7 . . ?
N11 C44 H44 126.7 . . ?
C1 N1 C3 105.3(4) . . ?
C1 N1 Cd1 133.1(3) . . ?
C3 N1 Cd1 121.6(3) . . ?
C1 N2 C2 106.2(3) . . ?
C1 N2 C4 126.6(3) . . ?
C2 N2 C4 127.2(4) . . ?
C10 N3 N4 116.8(5) . . ?
C13 N4 N3 113.1(5) . . ?
C20 N5 C22 107.3(4) . . ?
C20 N5 C17 126.8(4) . . ?
C22 N5 C17 125.9(4) . . ?
C20 N6 C21 104.8(4) . . ?
C20 N6 Cd1 130.8(3) . 1_554 ?
C21 N6 Cd1 124.1(3) . 1_554 ?
C23 N7 C25 104.7(4) . . ?
C23 N7 Cd1 129.2(3) . . ?
C25 N7 Cd1 125.3(3) . . ?
C23 N8 C24 106.5(3) . . ?
C23 N8 C26A 127.6(4) . . ?
C24 N8 C26A 125.9(4) . . ?
C32 N9 N10 115.4(4) . . ?
C35 N10 N9 115.1(4) . . ?
C42 N11 C44 107.2(3) . . ?
C42 N11 C39 125.5(4) . . ?
C44 N11 C39 127.2(4) . . ?
C42 N12 C43 105.4(3) . . ?
C42 N12 Cd1 125.6(3) . 1_465 ?
C43 N12 Cd1 126.7(3) . 1_465 ?
O3 N20 O1 120.5(5) . . ?
O3 N20 O2 119.4(4) . . ?
O1 N20 O2 120.1(4) . . ?
N20 O1 Cd1 124.4(3) . . ?
O6 N21 O4 123.8(5) . . ?
O6 N21 O5 119.6(6) . . ?
O4 N21 O5 116.6(5) . . ?
N21 O4 Cd1 126.9(3) . . ?
N16A Cd2 N16B 179.998(2) . 2_666 ?
N16A Cd2 N16A 179.998(2) . 2_666 ?
N16B Cd2 N16A 0.0(3) 2_666 2_666 ?
N16A Cd2 N13 92.18(13) . 2_666 ?
N16B Cd2 N13 87.82(13) 2_666 2_666 ?
N16A Cd2 N13 87.82(13) 2_666 2_666 ?
N16A Cd2 N13 87.82(13) . . ?
N16B Cd2 N13 92.18(13) 2_666 . ?
N16A Cd2 N13 92.18(13) 2_666 . ?
N13 Cd2 N13 180.00(17) 2_666 . ?
N16A Cd2 O7 82.68(13) . . ?
N16B Cd2 O7 97.32(13) 2_666 . ?
N16A Cd2 O7 97.32(13) 2_666 . ?
N13 Cd2 O7 101.01(13) 2_666 . ?
N13 Cd2 O7 78.99(13) . . ?
N16A Cd2 O7 97.32(13) . 2_666 ?
N16B Cd2 O7 82.68(13) 2_666 2_666 ?
N16A Cd2 O7 82.68(13) 2_666 2_666 ?
N13 Cd2 O7 78.99(13) 2_666 2_666 ?
N13 Cd2 O7 101.01(13) . 2_666 ?
O7 Cd2 O7 180.00(6) . 2_666 ?
C45 N13 C47 105.5(4) . . ?
C45 N13 Cd2 123.9(3) . . ?
C47 N13 Cd2 129.6(3) . . ?
N13 C45 N14 111.0(4) . . ?
N13 C45 H45 124.5 . . ?
N14 C45 H45 124.5 . . ?
C45 N14 C46 107.0(3) . . ?
C45 N14 C48 126.2(4) . . ?
C46 N14 C48 126.8(4) . . ?
C47 C46 N14 106.1(4) . . ?
C47 C46 H46 126.9 . . ?
N14 C46 H46 126.9 . . ?
C46 C47 N13 110.3(4) . . ?
C46 C47 H47 124.8 . . ?
N13 C47 H47 124.8 . . ?
C49 C48 C53 120.4(4) . . ?
C49 C48 N14 120.7(4) . . ?
C53 C48 N14 118.9(4) . . ?
C48 C49 C50 119.8(4) . . ?
C48 C49 H49 120.1 . . ?
C50 C49 H49 120.1 . . ?
C49 C50 C51 120.8(4) . . ?
C49 C50 H50 119.6 . . ?
C51 C50 H50 119.6 . . ?
C52 C51 C50 118.1(4) . . ?
C52 C51 C54 121.0(4) . . ?
C50 C51 C54 120.9(4) . . ?
C51 C52 C53 121.1(4) . . ?
C51 C52 H52 119.4 . . ?
C53 C52 H52 119.4 . . ?
C48 C53 C52 119.8(4) . . ?
C48 C53 H53 120.1 . . ?
C52 C53 H53 120.1 . . ?
N15 C54 C55 125.7(4) . . ?
N15 C54 C51 116.0(4) . . ?
C55 C54 C51 118.3(4) . . ?
C54 C55 H55A 109.5 . . ?
C54 C55 H55B 109.5 . . ?
H55A C55 H55B 109.5 . . ?
C54 C55 H55C 109.5 . . ?
H55A C55 H55C 109.5 . . ?
H55B C55 H55C 109.5 . . ?
C54 N15 N15 114.4(4) . 2_756 ?
C56A N16A C58A 98.9(8) . . ?
C56A N16A Cd2 134.6(6) . . ?
C58A N16A Cd2 126.3(5) . . ?
N16A C56A N17A 114.9(9) . . ?
N16A C56A H56A 122.6 . . ?
N17A C56A H56A 122.6 . . ?
C57A N17A C56A 104.2(11) . . ?
C57A N17A C59A 130.4(12) . . ?
C56A N17A C59A 125.3(10) . . ?
C58A C57A N17A 109.4(15) . . ?
C58A C57A H57A 125.3 . . ?
N17A C57A H57A 125.3 . . ?
C57A C58A N16A 112.0(12) . . ?
C57A C58A H58A 124.0 . . ?
N16A C58A H58A 124.0 . . ?
C60A C59A C64A 122.6(10) . . ?
C60A C59A N17A 120.7(11) . . ?
C64A C59A N17A 116.7(9) . . ?
C59A C60A C61A 117.5(11) . . ?
C59A C60A H60A 121.2 . . ?
C61A C60A H60A 121.2 . . ?
C62A C61A C60A 116.6(14) . . ?
C62A C61A H61A 121.7 . . ?
C60A C61A H61A 121.7 . . ?
C63A C62A C61A 126.1(14) . . ?
C63A C62A C65A 119.7(12) . . ?
C61A C62A C65A 114.2(13) . . ?
C62A C63A C64A 118.3(11) . . ?
C62A C63A H63A 120.9 . . ?
C64A C63A H63A 120.9 . . ?
C59A C64A C63A 118.8(9) . . ?
C59A C64A H64A 120.6 . . ?
C63A C64A H64A 120.6 . . ?
N18A C65A C66A 130.7(11) . . ?
N18A C65A C62A 113.9(10) . . ?
C66A C65A C62A 115.3(11) . . ?
C65A C66A H66A 109.5 . . ?
C65A C66A H66B 109.5 . . ?
H66A C66A H66B 109.5 . . ?
C65A C66A H66C 109.5 . . ?
H66A C66A H66C 109.5 . . ?
H66B C66A H66C 109.5 . . ?
C65A N18A N18A 102.0(12) . 2_667 ?
N17B C56B H56B 127.9 . . ?
C56B N17B C59B 125.6(11) . . ?
C56B N17B C57B 109.4(13) . . ?
C59B N17B C57B 124.8(14) . . ?
C58B C57B N17B 100.1(16) . . ?
C58B C57B H57B 130.0 . . ?
N17B C57B H57B 130.0 . . ?
C57B C58B H58B 125.2 . . ?
C64B C59B N17B 122.6(14) . . ?
C64B C59B C60B 119.5(13) . . ?
N17B C59B C60B 117.5(12) . . ?
C61B C60B C59B 121.7(12) . . ?
C61B C60B H60B 119.1 . . ?
C59B C60B H60B 119.1 . . ?
C62B C61B C60B 118.1(14) . . ?
C62B C61B H61B 121.0 . . ?
C60B C61B H61B 121.0 . . ?
C63B C62B C61B 125(2) . . ?
C63B C62B C65B 114(2) . . ?
C61B C62B C65B 120.6(17) . . ?
C62B C63B C64B 119(3) . . ?
C62B C63B H63B 120.4 . . ?
C64B C63B H63B 120.4 . . ?
C59B C64B C63B 116.1(17) . . ?
C59B C64B H64B 121.9 . . ?
C63B C64B H64B 121.9 . . ?
N18B C65B C66B 134.3(16) . . ?
N18B C65B C62B 110.7(13) . . ?
C66B C65B C62B 114.4(16) . . ?
C65B C66B H66D 109.5 . . ?
C65B C66B H66E 109.5 . . ?
H66D C66B H66E 109.5 . . ?
C65B C66B H66F 109.5 . . ?
H66D C66B H66F 109.5 . . ?
H66E C66B H66F 109.5 . . ?
C65B N18B N18B 97.0(16) . 2_667 ?
O7 N22 O9 125.2(5) . . ?
O7 N22 O8 119.1(5) . . ?
O9 N22 O8 115.6(5) . . ?
N22 O7 Cd2 124.3(3) . . ?

loop_
_geom_bond_atom_site_label_1
_geom_bond_atom_site_label_2
_geom_bond_distance
_geom_bond_site_symmetry_2
_geom_bond_publ_flag
Cd1 N12 2.290(3) 1_645 ?
Cd1 N7 2.312(3) . ?
Cd1 N1 2.325(3) . ?
Cd1 O1 2.336(4) . ?
Cd1 N6 2.338(4) 1_556 ?
Cd1 O4 2.410(3) . ?
C1 N1 1.313(5) . ?
C1 N2 1.361(5) . ?
C1 H1 0.9500 . ?
C2 C3 1.335(6) . ?
C2 N2 1.385(5) . ?
C2 H2 0.9500 . ?
C3 N1 1.384(5) . ?
C3 H3 0.9500 . ?
C4 C5 1.358(6) . ?
C4 C9 1.375(6) . ?
C4 N2 1.431(5) . ?
C5 C6 1.368(6) . ?
C5 H5 0.9500 . ?
C6 C7 1.369(7) . ?
C6 H6 0.9500 . ?
C7 C8 1.378(6) . ?
C7 C10 1.487(7) . ?
C8 C9 1.393(7) . ?
C8 H8 0.9500 . ?
C9 H9 0.9500 . ?
C10 N3 1.237(6) . ?
C10 C11 1.479(8) . ?
C11 H11A 0.9800 . ?
C11 H11B 0.9800 . ?
C11 H11C 0.9800 . ?
C12 C13 1.501(7) . ?
C12 H12A 0.9800 . ?
C12 H12B 0.9800 . ?
C12 H12C 0.9800 . ?
C13 N4 1.316(7) . ?
C13 C14 1.488(7) . ?
C14 C19 1.364(8) . ?
C14 C15 1.382(7) . ?
C15 C16 1.381(6) . ?
C15 H15 0.9500 . ?
C16 C17 1.378(7) . ?
C16 H16 0.9500 . ?
C17 C18 1.368(7) . ?
C17 N5 1.443(6) . ?
C18 C19 1.373(7) . ?
C18 H18 0.9500 . ?
C19 H19 0.9500 . ?
C20 N6 1.307(5) . ?
C20 N5 1.335(6) . ?
C20 H20 0.9500 . ?
C21 C22 1.336(7) . ?
C21 N6 1.384(6) . ?
C21 H21 0.9500 . ?
C22 N5 1.382(6) . ?
C22 H22 0.9500 . ?
C23 N7 1.318(5) . ?
C23 N8 1.344(5) . ?
C23 H23 0.9500 . ?
C24 C25 1.347(6) . ?
C24 N8 1.383(6) . ?
C24 H24 0.9500 . ?
C25 N7 1.373(6) . ?
C25 H25 0.9500 . ?
C26A C27A 1.381(9) . ?
C26A C31A 1.394(10) . ?
C26A N8 1.434(5) . ?
C27A C28A 1.381(10) . ?
C27A H27A 0.9500 . ?
C28A C29A 1.397(9) . ?
C28A H28A 0.9500 . ?
C29A C30A 1.396(10) . ?
C29A C32 1.511(6) . ?
C30A C31A 1.391(11) . ?
C30A H30A 0.9500 . ?
C31A H31A 0.9500 . ?
C27B C28B 1.445(17) . ?
C27B H27B 0.9500 . ?
C28B H28B 0.9500 . ?
C30B C31B 1.390(16) . ?
C30B H30B 0.9500 . ?
C31B H31B 0.9500 . ?
C32 N9 1.254(6) . ?
C32 C33 1.512(7) . ?
C33 H33A 0.9800 . ?
C33 H33B 0.9800 . ?
C33 H33C 0.9800 . ?
C34 C35 1.513(6) . ?
C34 H34A 0.9800 . ?
C34 H34B 0.9800 . ?
C34 H34C 0.9800 . ?
C35 N10 1.272(6) . ?
C35 C36 1.489(5) . ?
C36 C41 1.377(6) . ?
C36 C37 1.396(6) . ?
C37 C38 1.387(5) . ?
C37 H37 0.9500 . ?
C38 C39 1.373(6) . ?
C38 H38 0.9500 . ?
C39 C40 1.365(6) . ?
C39 N11 1.433(5) . ?
C40 C41 1.388(6) . ?
C40 H40 0.9500 . ?
C41 H41 0.9500 . ?
C42 N12 1.325(5) . ?
C42 N11 1.350(5) . ?
C42 H42 0.9500 . ?
C43 C44 1.355(6) . ?
C43 N12 1.380(5) . ?
C43 H43 0.9500 . ?
C44 N11 1.368(5) . ?
C44 H44 0.9500 . ?
N3 N4 1.391(5) . ?
N6 Cd1 2.338(4) 1_554 ?
N9 N10 1.406(5) . ?
N12 Cd1 2.290(3) 1_465 ?
N20 O3 1.199(5) . ?
N20 O1 1.244(5) . ?
N20 O2 1.248(5) . ?
N21 O6 1.180(6) . ?
N21 O4 1.238(5) . ?
N21 O5 1.266(6) . ?
Cd2 N16A 2.266(4) . ?
Cd2 N16B 2.266(4) 2_666 ?
Cd2 N16A 2.266(4) 2_666 ?
Cd2 N13 2.357(4) 2_666 ?
Cd2 N13 2.357(4) . ?
Cd2 O7 2.426(4) . ?
Cd2 O7 2.426(4) 2_666 ?
N13 C45 1.322(5) . ?
N13 C47 1.369(5) . ?
C45 N14 1.356(5) . ?
C45 H45 0.9500 . ?
N14 C46 1.372(5) . ?
N14 C48 1.439(5) . ?
C46 C47 1.349(6) . ?
C46 H46 0.9500 . ?
C47 H47 0.9500 . ?
C48 C49 1.370(6) . ?
C48 C53 1.379(6) . ?
C49 C50 1.390(6) . ?
C49 H49 0.9500 . ?
C50 C51 1.398(6) . ?
C50 H50 0.9500 . ?
C51 C52 1.382(6) . ?
C51 C54 1.489(5) . ?
C52 C53 1.386(6) . ?
C52 H52 0.9500 . ?
C53 H53 0.9500 . ?
C54 N15 1.276(5) . ?
C54 C55 1.482(6) . ?
C55 H55A 0.9800 . ?
C55 H55B 0.9800 . ?
C55 H55C 0.9800 . ?
N15 N15 1.423(6) 2_756 ?
N16A C56A 1.324(12) . ?
N16A C58A 1.424(12) . ?
C56A N17A 1.367(15) . ?
C56A H56A 0.9500 . ?
N17A C57A 1.318(19) . ?
N17A C59A 1.441(13) . ?
C57A C58A 1.29(2) . ?
C57A H57A 0.9500 . ?
C58A H58A 0.9500 . ?
C59A C60A 1.342(13) . ?
C59A C64A 1.371(14) . ?
C60A C61A 1.480(16) . ?
C60A H60A 0.9500 . ?
C61A C62A 1.33(2) . ?
C61A H61A 0.9500 . ?
C62A C63A 1.311(16) . ?
C62A C65A 1.600(16) . ?
C63A C64A 1.415(13) . ?
C63A H63A 0.9500 . ?
C64A H64A 0.9500 . ?
C65A N18A 1.328(15) . ?
C65A C66A 1.470(14) . ?
C66A H66A 0.9800 . ?
C66A H66B 0.9800 . ?
C66A H66C 0.9800 . ?
N18A N18A 1.46(2) 2_667 ?
C56B N17B 1.37(2) . ?
C56B H56B 0.9500 . ?
N17B C59B 1.412(17) . ?
N17B C57B 1.48(3) . ?
C57B C58B 1.42(3) . ?
C57B H57B 0.9500 . ?
C58B H58B 0.9500 . ?
C59B C64B 1.37(2) . ?
C59B C60B 1.423(18) . ?
C60B C61B 1.363(16) . ?
C60B H60B 0.9500 . ?
C61B C62B 1.32(2) . ?
C61B H61B 0.9500 . ?
C62B C63B 1.32(3) . ?
C62B C65B 1.57(2) . ?
C63B C64B 1.48(3) . ?
C63B H63B 0.9500 . ?
C64B H64B 0.9500 . ?
C65B N18B 1.43(2) . ?
C65B C66B 1.51(2) . ?
C66B H66D 0.9800 . ?
C66B H66E 0.9800 . ?
C66B H66F 0.9800 . ?
N18B N18B 1.53(3) 2_667 ?
N22 O7 1.197(5) . ?
N22 O9 1.224(5) . ?
N22 O8 1.251(5) . ?

loop_
_geom_torsion_atom_site_label_1
_geom_torsion_atom_site_label_2
_geom_torsion_atom_site_label_3
_geom_torsion_atom_site_label_4
_geom_torsion
_geom_torsion_site_symmetry_1
_geom_torsion_site_symmetry_2
_geom_torsion_site_symmetry_3
_geom_torsion_site_symmetry_4
_geom_torsion_publ_flag
N2 C2 C3 N1 0.0(5) . . . . ?
C9 C4 C5 C6 1.2(9) . . . . ?
N2 C4 C5 C6 -178.2(5) . . . . ?
C5 C6 C7 C8 0.1(9) . . . . ?
C5 C6 C7 C10 179.9(6) . . . . ?
C6 C7 C8 C9 -0.9(9) . . . . ?
C10 C7 C8 C9 179.3(6) . . . . ?
C5 C4 C9 C8 -2.0(9) . . . . ?
N2 C4 C9 C8 177.4(5) . . . . ?
C6 C7 C10 N3 0.1(9) . . . . ?
C8 C7 C10 N3 180.0(6) . . . . ?
C6 C7 C10 C11 179.5(7) . . . . ?
C12 C13 C14 C19 175.9(7) . . . . ?
N4 C13 C14 C15 177.0(6) . . . . ?
C12 C13 C14 C15 -3.5(9) . . . . ?
C13 C14 C15 C16 -178.4(6) . . . . ?
C15 C16 C17 N5 178.4(5) . . . . ?
N5 C17 C18 C19 -176.8(7) . . . . ?
C13 C14 C19 C18 -179.9(7) . . . . ?
N6 C21 C22 N5 1.6(7) . . . . ?
N8 C24 C25 N7 0.8(6) . . . . ?
N8 C26A C27A C28A 179.4(6) . . . . ?
C27A C28A C29A C32 179.9(7) . . . . ?
C32 C29A C30A C31A -178.5(7) . . . . ?
N8 C26A C31A C30A -177.7(6) . . . . ?
C30A C29A C32 N9 167.2(6) . . . . ?
C28A C29A C32 N9 -20.1(8) . . . . ?
C30A C29A C32 C33 -14.3(8) . . . . ?
C28A C29A C32 C33 158.4(6) . . . . ?
N10 C35 C36 C41 -18.0(6) . . . . ?
C34 C35 C36 C41 160.5(4) . . . . ?
N10 C35 C36 C37 165.0(4) . . . . ?
C34 C35 C36 C37 -16.4(6) . . . . ?
C41 C36 C37 C38 0.1(7) . . . . ?
C35 C36 C37 C38 177.1(4) . . . . ?
C36 C37 C38 C39 -0.4(7) . . . . ?
C37 C38 C39 C40 1.6(7) . . . . ?
C37 C38 C39 N11 -178.3(4) . . . . ?
C38 C39 C40 C41 -2.3(7) . . . . ?
N11 C39 C40 C41 177.5(4) . . . . ?
C37 C36 C41 C40 -0.8(7) . . . . ?
C35 C36 C41 C40 -177.7(4) . . . . ?
C39 C40 C41 C36 1.9(7) . . . . ?
N12 C43 C44 N11 -0.4(5) . . . . ?
N2 C1 N1 C3 -0.7(5) . . . . ?
N2 C1 N1 Cd1 176.9(3) . . . . ?
C2 C3 N1 C1 0.4(5) . . . . ?
C2 C3 N1 Cd1 -177.5(3) . . . . ?
N12 Cd1 N1 C1 45.3(4) 1_645 . . . ?
N7 Cd1 N1 C1 -137.2(4) . . . . ?
O1 Cd1 N1 C1 -54.4(4) . . . . ?
O4 Cd1 N1 C1 137.7(4) . . . . ?
N12 Cd1 N1 C3 -137.4(3) 1_645 . . . ?
N7 Cd1 N1 C3 40.0(3) . . . . ?
O1 Cd1 N1 C3 122.9(3) . . . . ?
O4 Cd1 N1 C3 -45.0(3) . . . . ?
N1 C1 N2 C2 0.7(5) . . . . ?
N1 C1 N2 C4 -177.8(4) . . . . ?
C3 C2 N2 C1 -0.4(5) . . . . ?
C3 C2 N2 C4 178.0(4) . . . . ?
C5 C4 N2 C1 -10.5(7) . . . . ?
C9 C4 N2 C1 170.2(5) . . . . ?
C5 C4 N2 C2 171.3(5) . . . . ?
C9 C4 N2 C2 -8.0(7) . . . . ?
C7 C10 N3 N4 175.0(5) . . . . ?
C14 C13 N4 N3 175.1(5) . . . . ?
C12 C13 N4 N3 -4.3(9) . . . . ?
C10 N3 N4 C13 158.9(6) . . . . ?
N6 C20 N5 C22 -0.4(7) . . . . ?
N6 C20 N5 C17 175.8(5) . . . . ?
C21 C22 N5 C20 -0.7(7) . . . . ?
C21 C22 N5 C17 -177.0(6) . . . . ?
C16 C17 N5 C20 -150.9(6) . . . . ?
C18 C17 N5 C22 -153.8(7) . . . . ?
C16 C17 N5 C22 24.6(9) . . . . ?
N5 C20 N6 C21 1.3(6) . . . . ?
N5 C20 N6 Cd1 -172.4(3) . . . 1_554 ?
C22 C21 N6 C20 -1.8(7) . . . . ?
C22 C21 N6 Cd1 172.5(4) . . . 1_554 ?
N8 C23 N7 C25 0.4(5) . . . . ?
N8 C23 N7 Cd1 171.3(3) . . . . ?
C24 C25 N7 C23 -0.7(6) . . . . ?
C24 C25 N7 Cd1 -172.1(3) . . . . ?
N1 Cd1 N7 C23 -99.7(4) . . . . ?
O1 Cd1 N7 C23 160.5(4) . . . . ?
N6 Cd1 N7 C23 76.5(4) 1_556 . . . ?
O4 Cd1 N7 C23 -12.6(4) . . . . ?
N12 Cd1 N7 C25 155(3) 1_645 . . . ?
N1 Cd1 N7 C25 69.5(4) . . . . ?
O1 Cd1 N7 C25 -30.4(4) . . . . ?
N6 Cd1 N7 C25 -114.4(4) 1_556 . . . ?
O4 Cd1 N7 C25 156.5(4) . . . . ?
N7 C23 N8 C24 0.0(5) . . . . ?
N7 C23 N8 C26A -178.0(4) . . . . ?
C25 C24 N8 C23 -0.5(5) . . . . ?
C25 C24 N8 C26A 177.6(4) . . . . ?
C27A C26A N8 C23 26.1(8) . . . . ?
C31A C26A N8 C23 -163.0(6) . . . . ?
C27A C26A N8 C24 -151.6(6) . . . . ?
C31A C26A N8 C24 19.3(8) . . . . ?
C29A C32 N9 N10 -177.8(4) . . . . ?
C33 C32 N9 N10 3.8(8) . . . . ?
C36 C35 N10 N9 -178.5(4) . . . . ?
C34 C35 N10 N9 3.1(7) . . . . ?
C32 N9 N10 C35 -140.1(5) . . . . ?
N12 C42 N11 C44 0.1(5) . . . . ?
N12 C42 N11 C39 -179.5(4) . . . . ?
C43 C44 N11 C42 0.2(5) . . . . ?
C43 C44 N11 C39 179.8(4) . . . . ?
C40 C39 N11 C42 -32.3(6) . . . . ?
C38 C39 N11 C42 147.5(4) . . . . ?
C40 C39 N11 C44 148.1(5) . . . . ?
C38 C39 N11 C44 -32.0(6) . . . . ?
N11 C42 N12 C43 -0.4(5) . . . . ?
N11 C42 N12 Cd1 -164.1(3) . . . 1_465 ?
C44 C43 N12 C42 0.5(5) . . . . ?
C44 C43 N12 Cd1 164.0(3) . . . 1_465 ?
O3 N20 O1 Cd1 -154.1(4) . . . . ?
O2 N20 O1 Cd1 26.9(6) . . . . ?
N12 Cd1 O1 N20 -65.3(4) 1_645 . . . ?
N7 Cd1 O1 N20 114.9(4) . . . . ?
N1 Cd1 O1 N20 30.4(4) . . . . ?
N6 Cd1 O1 N20 -149.8(4) 1_556 . . . ?
O4 Cd1 O1 N20 146.0(5) . . . . ?
O6 N21 O4 Cd1 98.3(7) . . . . ?
O5 N21 O4 Cd1 -79.1(5) . . . . ?
N12 Cd1 O4 N21 -77.5(4) 1_645 . . . ?
N7 Cd1 O4 N21 102.6(4) . . . . ?
N1 Cd1 O4 N21 -171.5(4) . . . . ?
O1 Cd1 O4 N21 71.6(7) . . . . ?
N6 Cd1 O4 N21 7.9(4) 1_556 . . . ?
N16A Cd2 N13 C45 103.1(4) . . . . ?
N16B Cd2 N13 C45 -76.9(4) 2_666 . . . ?
N16A Cd2 N13 C45 -76.9(4) 2_666 . . . ?
O7 Cd2 N13 C45 20.2(3) . . . . ?
O7 Cd2 N13 C45 -159.8(3) 2_666 . . . ?
N16A Cd2 N13 C47 -64.4(4) . . . . ?
N16B Cd2 N13 C47 115.6(4) 2_666 . . . ?
N16A Cd2 N13 C47 115.6(4) 2_666 . . . ?
O7 Cd2 N13 C47 -147.4(4) . . . . ?
O7 Cd2 N13 C47 32.6(4) 2_666 . . . ?
C47 N13 C45 N14 0.9(5) . . . . ?
Cd2 N13 C45 N14 -169.2(3) . . . . ?
N13 C45 N14 C46 -1.5(5) . . . . ?
N13 C45 N14 C48 175.4(4) . . . . ?
C45 N14 C46 C47 1.4(5) . . . . ?
C48 N14 C46 C47 -175.4(4) . . . . ?
N14 C46 C47 N13 -0.9(6) . . . . ?
C45 N13 C47 C46 0.1(5) . . . . ?
Cd2 N13 C47 C46 169.3(3) . . . . ?
C45 N14 C48 C49 -22.7(7) . . . . ?
C46 N14 C48 C49 153.6(5) . . . . ?
C45 N14 C48 C53 158.8(5) . . . . ?
C46 N14 C48 C53 -24.9(7) . . . . ?
C53 C48 C49 C50 1.3(7) . . . . ?
N14 C48 C49 C50 -177.2(4) . . . . ?
C48 C49 C50 C51 1.4(8) . . . . ?
C49 C50 C51 C52 -3.0(7) . . . . ?
C49 C50 C51 C54 178.1(4) . . . . ?
C50 C51 C52 C53 1.9(7) . . . . ?
C54 C51 C52 C53 -179.2(4) . . . . ?
C49 C48 C53 C52 -2.4(7) . . . . ?
N14 C48 C53 C52 176.2(4) . . . . ?
C51 C52 C53 C48 0.7(7) . . . . ?
C52 C51 C54 N15 -177.3(4) . . . . ?
C50 C51 C54 N15 1.5(7) . . . . ?
C52 C51 C54 C55 3.0(7) . . . . ?
C50 C51 C54 C55 -178.1(5) . . . . ?
C55 C54 N15 N15 -0.4(8) . . . 2_756 ?
C51 C54 N15 N15 179.9(4) . . . 2_756 ?
O9 N22 O7 Cd2 -176.9(3) . . . . ?
O8 N22 O7 Cd2 -1.2(6) . . . . ?
N16A Cd2 O7 N22 137.6(4) . . . . ?
N16B Cd2 O7 N22 -42.4(4) 2_666 . . . ?
N16A Cd2 O7 N22 -42.4(4) 2_666 . . . ?
N13 Cd2 O7 N22 46.8(4) 2_666 . . . ?
N13 Cd2 O7 N22 -133.2(4) . . . . ?
